data_2009365
loop_
_publ_author_name
'Kakehi, A.'
'Kitajima, K.'
'Ito, S.'
'Takusagawa, N.'

_publ_section_title
;
 Structure of an oxepino[2,3-<i>b</i>]indolizine derivative
;
_journal_issue 1
_journal_name_full 'Acta Crystallographica Section C'
_journal_page_first 139
_journal_page_last 141
_journal_paper_doi 10.1107/S0108270193006778
_journal_volume 50
_journal_year 1994
_chemical_formula_sum 'C23 H21 N O4'
_chemical_formula_weight 375.42
_symmetry_cell_setting monoclinic
_symmetry_space_group_name_Hall '-C 2yc'
_symmetry_space_group_name_H-M 'C 1 2/c 1'
_atom_type_scat_source IntTabIV
_cell_angle_alpha 90.
_cell_angle_beta 110.950(10)
_cell_angle_gamma 90.
_cell_formula_units_Z 8
_cell_length_a 23.204(3)
_cell_length_b 11.220(2)
_cell_length_c 16.139(3)
_cell_measurement_reflns_used 25
_cell_measurement_temperature 297
_cell_measurement_theta_max 19.95
_cell_measurement_theta_min 19.65
_cell_volume 3924.0(12)
_diffrn_measurement_device 'Rigaku AFC-5S'
_diffrn_measurement_method \w/2\q
_diffrn_radiation_type MoK\a
_diffrn_radiation_wavelength 0.71069
_diffrn_reflns_av_R_equivalents 0.033
_diffrn_reflns_limit_h_max 29
_diffrn_reflns_limit_h_min 0
_diffrn_reflns_limit_k_max 14
_diffrn_reflns_limit_k_min 0
_diffrn_reflns_limit_l_max 18
_diffrn_reflns_limit_l_min -20
_diffrn_reflns_number 4848
_diffrn_reflns_theta_max 27.5
_diffrn_standards_decay_% 'average 0.0'
_diffrn_standards_interval_count 150
_diffrn_standards_number 3
_exptl_absorpt_coefficient_mu 0.081
_exptl_absorpt_correction_type none
_exptl_crystal_colour orange
_exptl_crystal_density_diffrn 1.271
_exptl_crystal_description prism
_exptl_crystal_size_max 0.80
_exptl_crystal_size_mid 0.38
_exptl_crystal_size_min 0.36
_refine_diff_density_max 0.28
_refine_diff_density_min -0.20
_refine_ls_extinction_coef 0.31341E-6
_refine_ls_extinction_method analytical
_refine_ls_goodness_of_fit_obs 1.77
_refine_ls_hydrogen_treatment 'H atoms refined isotropically'
_refine_ls_number_parameters 338
_refine_ls_number_reflns 2435
_refine_ls_R_factor_obs 0.048
_refine_ls_shift/esd_max 0.18
_refine_ls_structure_factor_coef F
_refine_ls_weighting_details 'w = 4F~o~^2^/\s^2^(F~o~^2^)'
_refine_ls_weighting_scheme calc
_refine_ls_wR_factor_obs 0.054
_reflns_number_observed 2435
_reflns_number_total 4729
_reflns_observed_criterion I>3.00\s(I)
_cod_data_source_file al1052.cif
_cod_data_source_block al1052_structure_1_of_1
_cod_depositor_comments
;
The following automatic conversions were performed:

'_refine_ls_weighting_scheme' value '4F~o~^2^/\s^2^(F~o~^2^)' was
changed to 'calc'. New tag '_refine_ls_weighting_details' was
created. The value of the new tag was set to 'w =
4F~o~^2^/\s^2^(F~o~^2^)'.

Automatic conversion script
Id: cif_fix_values 3143 2015-03-26 13:38:13Z robertas 
;
_cod_original_cell_volume 3924.0(10)
_cod_original_sg_symbol_H-M 'C 2/c'
_cod_original_formula_sum 'C23 H21 N1 O4'
_cod_database_code 2009365

loop_
_atom_site_label
_atom_site_fract_x
_atom_site_fract_y
_atom_site_fract_z
O1 .33006(7) .01600(10) .04550(10)
O2 .37511(8) .1838(2) .22890(10)
O3 .32513(8) .3364(2) .06180(10)
O4 .42420(10) .4487(2) .0737(2)
N1 .48768(9) -.0709(2) .13680(10)
C1 .32270(10) .1334(2) .0761(2)
C2 .35600(10) .2329(2) .0459(2)
C3 .42590(10) .2411(2) .0926(2)
C4 .46220(10) .1430(2) .1181(2)
C5 .44430(10) .0222(2) .1121(2)
C6 .55100(10) -.0647(2) .1769(2)
C7 .58440(10) -.1657(3) .1977(2)
C8 .55530(10) -.2772(3) .1769(2)
C9 .49310(10) -.2846(3) .1366(2)
C10 .45710(10) -.1797(2) .1158(2)
C11 .39390(10) -.1581(2) .0792(2)
C12 .38690(10) -.0361(2) .0782(2)
C13 .33230(10) .1316(2) .1747(2)
C14 .28610(10) .0669(2) .2028(2)
C15 .28910(10) .0790(3) .2899(2)
C16 .2456(2) .0246(3) .3174(2)
C17 .1992(2) -.0434(3) .2592(3)
C18 .1959(2) -.0564(3) .1736(3)
C19 .23910(10) -.0015(3) .1449(2)
C20 .3420(2) .2201(3) -.0535(2)
C21 .45490(10) .3571(3) .0982(3)
C22 .5240(2) .3717(4) .1312(6)
C23 .3436(2) -.2497(3) .0516(3)
H(1) .2808(9) .1525(17) .0429(13)
H(2) .5039(12) .156(2) .1438(16)
H(3) .5694(11) .018(2) .1901(16)
H(4) .6290(13) -.160(2) .2276(17)
H(5) .5826(15) -.354(3) .191(2)
H(6) .4712(12) -.358(2) .1191(16)
H(7) .3242(13) .131(3) .3327(18)
H(8) .2488(13) .040(3) .376(2)
H(9) .1692(14) -.080(3) .2799(19)
H(10) .1616(16) -.100(3) .129(2)
H(11) .2354(11) -.011(2) .0852(18)
H(12) .3510(16) .394(3) .064(2)
H(13) .3633(13) .145(3) -.0635(18)
H(14) .3582(12) .292(3) -.0729(17)
H(15) .2972(14) .213(3) -.0862(18)
H(16) .5419(18) .327(4) .113(3)
H(17) .533(2) .452(5) .130(3)
H(18) .547(2) .329(5) .193(3)
H(19) .3165(19) -.237(4) -.004(3)
H(20) .359(2) -.334(5) .053(3)
H(21) .331(2) -.269(4) .098(3)

loop_
_geom_angle_atom_site_label_1
_geom_angle_atom_site_label_2
_geom_angle_atom_site_label_3
_geom_angle
_geom_angle_publ_flag
C1 O1 C12 118.5(2) yes
C5 N1 C6 129.0(2) yes
C5 N1 C10 109.4(2) yes
C6 N1 C10 121.6(2) yes
O1 C1 C2 114.9(2) yes
O1 C1 C13 110.8(2) yes
C2 C1 C13 116.0(2) yes
O3 C2 C1 101.0(2) yes
O3 C2 C3 111.9(2) yes
O3 C2 C20 109.4(2) yes
C1 C2 C3 117.1(2) yes
C1 C2 C20 108.8(2) yes
C2 C3 C4 122.3(2) yes
C2 C3 C21 118.1(2) yes
C4 C3 C21 119.1(2) yes
C3 C4 C5 128.7(2) yes
N1 C5 C4 122.2(2) yes
N1 C5 C12 104.3(2) yes
C4 C5 C12 133.4(2) yes
N1 C6 C7 119.7(2) yes
C6 C7 C8 120.3(3) yes
C7 C8 C9 120.5(3) yes
C8 C9 C10 120.0(3) yes
N1 C10 C9 117.7(2) yes
N1 C10 C11 108.6(2) yes
C9 C10 C11 133.6(2) yes
C10 C11 C12 106.3(2) yes
C10 C11 C23 126.7(3) yes
C12 C11 C23 126.9(3) yes
O1 C12 C5 126.9(2) yes
O1 C12 C11 121.7(2) yes
C5 C12 C11 111.4(2) yes
O2 C13 C1 121.5(2) yes
O2 C13 C14 120.5(2) yes
C1 C13 C14 118.0(2) yes
O4 C21 C3 121.7(3) yes
O4 C21 C22 116.3(3) yes
C3 C21 C22 122.0(3) yes

loop_
_geom_bond_atom_site_label_1
_geom_bond_atom_site_label_2
_geom_bond_distance
_geom_bond_publ_flag
O1 C1 1.438(3) yes
O1 C12 1.364(3) yes
O2 C13 1.214(3) yes
O3 C2 1.435(3) yes
O4 C21 1.233(3) yes
N1 C5 1.406(3) yes
N1 C6 1.379(3) yes
N1 C10 1.391(3) yes
C1 C2 1.534(3) yes
C2 C3 1.528(3) yes
C2 C20 1.526(4) yes
C3 C4 1.357(3) yes
C3 C21 1.452(4) yes
C4 C5 1.410(3) yes
C5 C12 1.409(3) yes
C6 C7 1.346(4) yes
C7 C8 1.406(4) yes
C8 C9 1.356(4) yes
C9 C10 1.413(4) yes
C10 C11 1.392(3) yes
C11 C12 1.378(3) yes
C11 C23 1.500(4) yes
C13 C14 1.493(3) yes
C21 C22 1.506(5) yes
